data_7229537
loop_
_publ_author_name
'Sun, Xiao-Fen'
'Wang, Zhongxia'
'Liao, Wei-Qiang'
'Li, Peng-Fei'
'Gao, Jixing'
'Huang, Yi-Yang'
'Chen, Hai-Peng'
'Ye, Heng-Yun'
'Zhang, Yi'

_publ_section_title
;
 Modulating molecular structures and dielectric transitions in
 organic--inorganic hybrid crystals
;
_journal_issue 82
_journal_name_full 'RSC Advances'
_journal_page_first 52024
_journal_paper_doi 10.1039/C7RA10616E
_journal_volume 7
_journal_year 2017
_chemical_formula_moiety 'Br3 Cd, C5 H12 N'
_chemical_formula_sum 'C5 H12 Br3 Cd N'
_chemical_formula_weight 438.27
_space_group_crystal_system orthorhombic
_space_group_IT_number 62
_space_group_name_Hall '-P 2ac 2n'
_space_group_name_H-M_alt 'P n m a'
_symmetry_space_group_name_Hall '-P 2ac 2n'
_symmetry_space_group_name_H-M 'P n m a'
_atom_sites_solution_hydrogens geom
_audit_creation_method SHELXL-2014/7
_audit_update_record
;
2017-02-28 deposited with the CCDC.
2017-11-08 downloaded from the CCDC.
;
_cell_angle_alpha 90
_cell_angle_beta 90
_cell_angle_gamma 90
_cell_formula_units_Z 4
_cell_length_a 15.322(4)
_cell_length_b 7.0479(14)
_cell_length_c 10.105(4)
_cell_measurement_reflns_used 2323
_cell_measurement_temperature 293(2)
_cell_measurement_theta_max 24.995
_cell_measurement_theta_min 3.337
_cell_volume 1091.2(6)
_computing_structure_refinement 'SHELXL-2014/7 (Sheldrick, 2014)'
_diffrn_ambient_temperature 293(2)
_diffrn_measured_fraction_theta_full 0.990
_diffrn_measured_fraction_theta_max 0.990
_diffrn_measurement_device_type 'Rigaku, SCXmini'
_diffrn_measurement_method '\w scans'
_diffrn_radiation_type MoK\a
_diffrn_radiation_wavelength 0.71073
_diffrn_reflns_av_R_equivalents 0.0928
_diffrn_reflns_av_unetI/netI 0.0590
_diffrn_reflns_Laue_measured_fraction_full 0.990
_diffrn_reflns_Laue_measured_fraction_max 0.990
_diffrn_reflns_limit_h_max 18
_diffrn_reflns_limit_h_min -18
_diffrn_reflns_limit_k_max 8
_diffrn_reflns_limit_k_min -6
_diffrn_reflns_limit_l_max 11
_diffrn_reflns_limit_l_min -11
_diffrn_reflns_number 5834
_diffrn_reflns_point_group_measured_fraction_full 0.990
_diffrn_reflns_point_group_measured_fraction_max 0.990
_diffrn_reflns_theta_full 24.995
_diffrn_reflns_theta_max 24.995
_diffrn_reflns_theta_min 3.337
_diffrn_source 'fine-focus sealed tube'
_exptl_absorpt_coefficient_mu 12.927
_exptl_absorpt_correction_type multi-scan
_exptl_absorpt_process_details 'CrystalClear (Rigaku Inc., 2008)'
_exptl_crystal_colour colorless
_exptl_crystal_density_diffrn 2.668
_exptl_crystal_density_method 'not measured'
_exptl_crystal_description needle
_exptl_crystal_F_000 808
_exptl_transmission_factor_max 0.212
_exptl_transmission_factor_min 0.077
_refine_diff_density_max 0.888
_refine_diff_density_min -0.662
_refine_diff_density_rms 0.157
_refine_ls_extinction_coef 0.0081(9)
_refine_ls_extinction_expression Fc^*^=kFc[1+0.001xFc^2^\l^3^/sin(2\q)]^-1/4^
_refine_ls_extinction_method 'SHELXL-2014/7 (Sheldrick 2014'
_refine_ls_goodness_of_fit_ref 1.041
_refine_ls_hydrogen_treatment constr
_refine_ls_matrix_type full
_refine_ls_number_parameters 57
_refine_ls_number_reflns 1039
_refine_ls_number_restraints 24
_refine_ls_restrained_S_all 1.047
_refine_ls_R_factor_all 0.0927
_refine_ls_R_factor_gt 0.0537
_refine_ls_shift/su_max 0.000
_refine_ls_shift/su_mean 0.000
_refine_ls_structure_factor_coef Fsqd
_refine_ls_weighting_details 'w=1/[\s^2^(Fo^2^)+(0.0473P)^2^+3.9375P] where P=(Fo^2^+2Fc^2^)/3'
_refine_ls_weighting_scheme calc
_refine_ls_wR_factor_gt 0.1085
_refine_ls_wR_factor_ref 0.1198
_reflns_Friedel_coverage 0.000
_reflns_number_gt 686
_reflns_number_total 1039
_reflns_threshold_expression 'I > 2\s(I)'
_cod_data_source_file c7ra10616e2.cif
_cod_data_source_block s1
_cod_depositor_comments
;
The following automatic conversions were performed:

'_exptl_absorpt_correction_type' value 'Multi-scan' changed to
'multi-scan' according to
/home/data/users/saulius/crontab/automatic-downloads/rss-feeds/RSC/lib/dictionaries/cif_core.dic
dictionary named 'cif_core.dic' version 2.4.2 from 2011-04-26.

Automatic conversion script
Id: cif_fix_values 4973 2017-02-22 13:04:09Z antanas 
;
_cod_database_code 7229537
_shelx_shelxl_version_number 2014/7
_shelx_space_group_comment
;
The symmetry employed for this shelxl refinement is uniquely defined
by the following loop, which should always be used as a source of
symmetry information in preference to the above space-group names.
They are only intended as comments.
;

loop_
_space_group_symop_operation_xyz
'x, y, z'
'-x+1/2, -y, z+1/2'
'x+1/2, -y+1/2, -z+1/2'
'-x, y+1/2, -z'
'-x, -y, -z'
'x-1/2, y, -z-1/2'
'-x-1/2, y-1/2, z-1/2'
'x, -y-1/2, z'

loop_
_atom_site_label
_atom_site_type_symbol
_atom_site_fract_x
_atom_site_fract_y
_atom_site_fract_z
_atom_site_U_iso_or_equiv
_atom_site_adp_type
_atom_site_occupancy
_atom_site_site_symmetry_order
_atom_site_calc_flag
_atom_site_refinement_flags_posn
_atom_site_refinement_flags_adp
_atom_site_refinement_flags_occupancy
Cd1 Cd 0.0000 0.5000 0.5000 0.0566(5) Uani 1 2 d S . P
Br1 Br 0.03801(12) 0.2500 0.29477(17) 0.0684(6) Uani 1 2 d S T P
Br2 Br 0.13512(11) 0.7500 0.4470(2) 0.0720(6) Uani 1 2 d S T P
Br3 Br -0.10232(11) 0.7500 0.34965(17) 0.0669(6) Uani 1 2 d S T P
N1 N 0.7124(9) 0.7500 0.5906(12) 0.223(12) Uani 1 2 d DS TU P
H1 H 0.7712 0.7500 0.5525 0.268 Uiso 1 2 calc R U P
C1 C 0.6753(11) 0.9145(3) 0.5371(15) 0.204(10) Uani 1 1 d D U .
H1A H 0.7191 0.9867 0.4896 0.245 Uiso 1 1 calc R U .
H1B H 0.6517 0.9935 0.6071 0.245 Uiso 1 1 calc R U .
C2 C 0.6031(13) 0.8543(7) 0.4436(19) 0.214(11) Uani 1 1 d D U .
H2A H 0.5472 0.9024 0.4739 0.256 Uiso 1 1 calc R U .
H2B H 0.6140 0.9024 0.3553 0.256 Uiso 1 1 calc R U .
C3 C 0.7286(18) 0.7500 0.7250(14) 0.237(18) Uani 1 2 d DS TU P
H3A H 0.6758 0.7214 0.7719 0.356 Uiso 0.5 1 calc R U P
H3B H 0.7495 0.8727 0.7513 0.356 Uiso 0.5 1 calc R U P
H3C H 0.7720 0.6559 0.7451 0.356 Uiso 0.5 1 calc R U P

loop_
_atom_site_aniso_label
_atom_site_aniso_U_11
_atom_site_aniso_U_22
_atom_site_aniso_U_33
_atom_site_aniso_U_23
_atom_site_aniso_U_13
_atom_site_aniso_U_12
Cd1 0.0568(7) 0.0365(6) 0.0766(8) -0.0022(6) -0.0031(7) 0.0010(5)
Br1 0.0878(13) 0.0503(10) 0.0671(11) 0.000 0.0097(9) 0.000
Br2 0.0534(10) 0.0539(10) 0.1089(15) 0.000 0.0069(10) 0.000
Br3 0.0689(12) 0.0521(10) 0.0796(12) 0.000 -0.0188(9) 0.000
N1 0.21(3) 0.22(3) 0.24(3) 0.000 -0.05(2) 0.000
C1 0.22(2) 0.139(18) 0.25(2) 0.008(17) 0.008(18) -0.050(17)
C2 0.26(3) 0.19(2) 0.19(2) 0.047(16) -0.039(18) 0.06(2)
C3 0.12(2) 0.45(6) 0.14(2) 0.000 -0.01(2) 0.000

loop_
_atom_type_symbol
_atom_type_description
_atom_type_scat_dispersion_real
_atom_type_scat_dispersion_imag
_atom_type_scat_source
C C 0.0033 0.0016 'International Tables Vol C Tables 4.2.6.8 and 6.1.1.4'
H H 0.0000 0.0000 'International Tables Vol C Tables 4.2.6.8 and 6.1.1.4'
Br Br -0.2901 2.4595 'International Tables Vol C Tables 4.2.6.8 and 6.1.1.4'
Cd Cd -0.8075 1.2024 'International Tables Vol C Tables 4.2.6.8 and 6.1.1.4'
N N 0.0061 0.0033 'International Tables Vol C Tables 4.2.6.8 and 6.1.1.4'

loop_
_geom_angle_atom_site_label_1
_geom_angle_atom_site_label_2
_geom_angle_atom_site_label_3
_geom_angle
_geom_angle_site_symmetry_1
_geom_angle_site_symmetry_3
Br2 Cd1 Br2 180.0 . 5_566
Br2 Cd1 Br1 95.86(5) . .
Br2 Cd1 Br1 84.14(5) 5_566 .
Br2 Cd1 Br1 84.14(5) . 5_566
Br2 Cd1 Br1 95.86(5) 5_566 5_566
Br1 Cd1 Br1 180.0 . 5_566
Br2 Cd1 Br3 94.97(5) . 5_566
Br2 Cd1 Br3 85.03(5) 5_566 5_566
Br1 Cd1 Br3 83.63(5) . 5_566
Br1 Cd1 Br3 96.37(5) 5_566 5_566
Br2 Cd1 Br3 85.04(5) . .
Br2 Cd1 Br3 94.96(5) 5_566 .
Br1 Cd1 Br3 96.37(5) . .
Br1 Cd1 Br3 83.63(5) 5_566 .
Br3 Cd1 Br3 180.0 5_566 .
Cd1 Br1 Cd1 78.56(5) . 4_546
Cd1 Br2 Cd1 78.97(5) . 4_556
Cd1 Br3 Cd1 77.81(4) 4_556 .
C3 N1 C1 116.98(13) . 8_575
C3 N1 C1 116.98(13) . .
C1 N1 C1 111.8(3) 8_575 .
C3 N1 H1 102.8 . .
C1 N1 H1 102.8 8_575 .
C1 N1 H1 102.8 . .
N1 C1 C2 107.79(11) . .
N1 C1 H1A 110.1 . .
C2 C1 H1A 110.1 . .
N1 C1 H1B 110.1 . .
C2 C1 H1B 110.1 . .
H1A C1 H1B 108.5 . .
C2 C2 C1 106.27(14) 8_575 .
C2 C2 H2A 110.5 8_575 .
C1 C2 H2A 110.5 . .
C2 C2 H2B 110.5 8_575 .
C1 C2 H2B 110.5 . .
H2A C2 H2B 108.7 . .
N1 C3 H3A 109.5 . .
N1 C3 H3B 109.5 . .
H3A C3 H3B 109.5 . .
N1 C3 H3C 109.5 . .
H3A C3 H3C 109.5 . .
H3B C3 H3C 109.5 . .

loop_
_geom_bond_atom_site_label_1
_geom_bond_atom_site_label_2
_geom_bond_distance
_geom_bond_site_symmetry_2
Cd1 Br2 2.7709(14) .
Cd1 Br2 2.7709(14) 5_566
Cd1 Br1 2.7829(14) .
Cd1 Br1 2.7829(14) 5_566
Cd1 Br3 2.8055(13) 5_566
Cd1 Br3 2.8055(13) .
Br1 Cd1 2.7829(14) 4_546
Br2 Cd1 2.7709(14) 4_556
Br3 Cd1 2.8055(13) 4_556
N1 C3 1.3800(12) .
N1 C1 1.4000(11) 8_575
N1 C1 1.4000(11) .
N1 H1 0.9800 .
C1 C2 1.5148(11) .
C1 H1A 0.9700 .
C1 H1B 0.9700 .
C2 C2 1.470(10) 8_575
C2 H2A 0.9700 .
C2 H2B 0.9700 .
C3 H3A 0.9600 .
C3 H3B 0.9600 .
C3 H3C 0.9600 .

loop_
_geom_hbond_atom_site_label_D
_geom_hbond_atom_site_label_H
_geom_hbond_atom_site_label_A
_geom_hbond_distance_DH
_geom_hbond_distance_HA
_geom_hbond_distance_DA
_geom_hbond_angle_DHA
_geom_hbond_site_symmetry_A
N1 H1 Br3 0.98 2.82 3.741(13) 156.6 1_655
C1 H1A Br2 0.97 2.97 3.750(13) 137.8 5_676
C1 H1B Br3 0.97 3.14 4.101(14) 172.0 2_575
C2 H2B Br1 0.97 3.11 3.818(11) 131.3 6_666
C3 H3A Br2 0.96 2.92 3.61(2) 130.3 6_657
C3 H3C Br1 0.96 3.01 3.58(3) 119.2 5_666

loop_
_geom_torsion_atom_site_label_1
_geom_torsion_atom_site_label_2
_geom_torsion_atom_site_label_3
_geom_torsion_atom_site_label_4
_geom_torsion
_geom_torsion_site_symmetry_1
_geom_torsion_site_symmetry_4
C3 N1 C1 C2 -136(2) . .
C1 N1 C1 C2 3(2) 8_575 .
N1 C1 C2 C2 -1.8(12) . 8_575
